data_7211910
loop_
_publ_author_name
'Jia, Juan'
'Shao, Min'
'Jia, Tiantian'
'Zhu, Shourong'
'Zhao, Yongmei'
'Xing, Feifei'
'Li, Mingxing'

_publ_section_title
;
 Coordination polymers of biphenyl-2,4,2&#x2032;,4&#x2032;-tetracarboxylic
 acid---synthesis, structures and adsorption properties
;
_journal_issue 5
_journal_name_full CrystEngComm
_journal_page_first 1548
_journal_paper_doi 10.1039/b916984a
_journal_volume 12
_journal_year 2010
_chemical_formula_sum 'C52 H34 N4 O18 Zn3'
_chemical_formula_weight 1198.94
_chemical_name_systematic
;
?
;
_space_group_IT_number 2
_symmetry_cell_setting triclinic
_symmetry_space_group_name_Hall '-P 1'
_symmetry_space_group_name_H-M 'P -1'
_atom_sites_solution_hydrogens geom
_atom_sites_solution_primary direct
_atom_sites_solution_secondary difmap
_audit_creation_method SHELXL-97
_cell_angle_alpha 85.175(2)
_cell_angle_beta 72.094(2)
_cell_angle_gamma 69.382(2)
_cell_formula_units_Z 1
_cell_length_a 8.7902(15)
_cell_length_b 11.4610(19)
_cell_length_c 12.866(2)
_cell_measurement_reflns_used 1195
_cell_measurement_temperature 296(2)
_cell_measurement_theta_max 22.76
_cell_measurement_theta_min 2.64
_cell_volume 1154.0(3)
_computing_cell_refinement 'Bruker SMART'
_computing_data_collection 'Bruker SMART'
_computing_data_reduction 'Bruker SAINT'
_computing_molecular_graphics 'Bruker SHELXTL'
_computing_publication_material 'Bruker SHELXTL'
_computing_structure_refinement 'SHELXL-97 (Sheldrick, 1997)'
_computing_structure_solution 'SHELXS-97 (Sheldrick, 1990)'
_diffrn_ambient_temperature 296(2)
_diffrn_measured_fraction_theta_full 0.985
_diffrn_measured_fraction_theta_max 0.985
_diffrn_measurement_device_type 'CCD area detector'
_diffrn_measurement_method 'phi and omega scans'
_diffrn_radiation_monochromator graphite
_diffrn_radiation_source 'fine-focus sealed tube'
_diffrn_radiation_type MoK\a
_diffrn_radiation_wavelength 0.71073
_diffrn_reflns_av_R_equivalents 0.0336
_diffrn_reflns_av_sigmaI/netI 0.0750
_diffrn_reflns_limit_h_max 10
_diffrn_reflns_limit_h_min -10
_diffrn_reflns_limit_k_max 12
_diffrn_reflns_limit_k_min -13
_diffrn_reflns_limit_l_max 15
_diffrn_reflns_limit_l_min -15
_diffrn_reflns_number 6051
_diffrn_reflns_theta_full 25.05
_diffrn_reflns_theta_max 25.05
_diffrn_reflns_theta_min 1.90
_exptl_absorpt_coefficient_mu 1.635
_exptl_absorpt_correction_T_max 0.7916
_exptl_absorpt_correction_T_min 0.7358
_exptl_absorpt_correction_type multi-scan
_exptl_absorpt_process_details sadabs
_exptl_crystal_colour 'pale pink'
_exptl_crystal_density_diffrn 1.725
_exptl_crystal_density_method 'not measured'
_exptl_crystal_description block
_exptl_crystal_F_000 608
_exptl_crystal_size_max 0.20
_exptl_crystal_size_mid 0.20
_exptl_crystal_size_min 0.15
_refine_diff_density_max 0.682
_refine_diff_density_min -0.612
_refine_diff_density_rms 0.098
_refine_ls_extinction_method none
_refine_ls_goodness_of_fit_ref 1.044
_refine_ls_hydrogen_treatment constr
_refine_ls_matrix_type full
_refine_ls_number_parameters 350
_refine_ls_number_reflns 4034
_refine_ls_number_restraints 0
_refine_ls_restrained_S_all 1.044
_refine_ls_R_factor_all 0.0797
_refine_ls_R_factor_gt 0.0507
_refine_ls_shift/su_max 0.000
_refine_ls_shift/su_mean 0.000
_refine_ls_structure_factor_coef Fsqd
_refine_ls_weighting_details 'calc w=1/[\s^2^(Fo^2^)+(0.0552P)^2^+0.0000P] where P=(Fo^2^+2Fc^2^)/3'
_refine_ls_weighting_scheme calc
_refine_ls_wR_factor_gt 0.1090
_refine_ls_wR_factor_ref 0.1262
_reflns_number_gt 2806
_reflns_number_total 4034
_reflns_threshold_expression >2sigma(I)
_cod_data_source_file b916984a.txt
_cod_data_source_block complex_2
_cod_depositor_comments
;
The following automatic conversions were performed:

'_symmetry_cell_setting' value 'Triclinic' changed to 'triclinic'
according to /home/saulius/struct/CIF-dictionaries/cif_core.dic
dictionary named 'cif_core.dic' version 2.4.2 from 2011-04-26.

Automatic conversion script
Id: cif_fix_values 1891 2012-01-12 08:04:46Z andrius 
;
_cod_original_sg_symbol_H-M P-1
_cod_database_code 7211910

loop_
_symmetry_equiv_pos_as_xyz
'x, y, z'
'-x, -y, -z'

loop_
_atom_site_label
_atom_site_type_symbol
_atom_site_fract_x
_atom_site_fract_y
_atom_site_fract_z
_atom_site_U_iso_or_equiv
_atom_site_adp_type
_atom_site_occupancy
_atom_site_symmetry_multiplicity
_atom_site_calc_flag
_atom_site_refinement_flags
Zn1 Zn 0.58156(7) 0.36016(5) 0.28071(5) 0.0302(2) Uani 1 1 d .
Zn2 Zn 0.5000 0.5000 0.5000 0.0291(2) Uani 1 2 d S
C1 C 0.8254(6) 0.2430(5) 0.4017(4) 0.0287(12) Uani 1 1 d .
C2 C 0.9138(6) 0.2601(4) 0.4789(4) 0.0257(11) Uani 1 1 d .
C3 C 1.0509(6) 0.3011(4) 0.4394(4) 0.0277(11) Uani 1 1 d .
H3 H 1.0926 0.3111 0.3647 0.033 Uiso 1 1 calc R
C4 C 1.1273(6) 0.3277(4) 0.5104(4) 0.0247(11) Uani 1 1 d .
C5 C 1.0622(7) 0.3130(5) 0.6207(4) 0.0387(14) Uani 1 1 d .
H5 H 1.1085 0.3341 0.6692 0.046 Uiso 1 1 calc R
C6 C 0.9286(7) 0.2671(5) 0.6613(4) 0.0380(13) Uani 1 1 d .
H6 H 0.8888 0.2556 0.7358 0.046 Uiso 1 1 calc R
C7 C 0.8551(6) 0.2385(4) 0.5901(4) 0.0287(12) Uani 1 1 d .
C8 C 0.7165(6) 0.1827(4) 0.6298(4) 0.0311(12) Uani 1 1 d .
C9 C 0.5584(6) 0.2479(4) 0.7025(4) 0.0285(12) Uani 1 1 d .
C10 C 0.4339(6) 0.1959(4) 0.7349(4) 0.0292(12) Uani 1 1 d .
H10 H 0.3313 0.2384 0.7863 0.035 Uiso 1 1 calc R
C11 C 0.4569(6) 0.0814(4) 0.6931(4) 0.0300(12) Uani 1 1 d .
C12 C 0.6136(6) 0.0156(5) 0.6218(5) 0.0397(14) Uani 1 1 d .
H12 H 0.6327 -0.0624 0.5942 0.048 Uiso 1 1 calc R
C13 C 0.7409(7) 0.0661(5) 0.5920(5) 0.0414(14) Uani 1 1 d .
H13 H 0.8465 0.0205 0.5451 0.050 Uiso 1 1 calc R
C14 C 1.2786(6) 0.3687(4) 0.4643(4) 0.0270(11) Uani 1 1 d .
C15 C 0.5166(7) 0.3782(5) 0.7406(4) 0.0334(12) Uani 1 1 d .
C16 C 0.3122(7) 0.0334(5) 0.7237(4) 0.0327(12) Uani 1 1 d .
C17 C 0.9118(7) 0.4270(5) 0.1983(5) 0.0474(15) Uani 1 1 d .
H17 H 0.8673 0.4762 0.2618 0.057 Uiso 1 1 calc R
C18 C 1.0697(8) 0.4204(6) 0.1298(5) 0.0501(16) Uani 1 1 d .
H18 H 1.1305 0.4648 0.1460 0.060 Uiso 1 1 calc R
C19 C 1.1344(8) 0.3465(6) 0.0370(5) 0.0570(17) Uani 1 1 d .
H19 H 1.2407 0.3404 -0.0110 0.068 Uiso 1 1 calc R
C20 C 1.0430(7) 0.2817(5) 0.0148(5) 0.0483(15) Uani 1 1 d .
H20 H 1.0871 0.2308 -0.0477 0.058 Uiso 1 1 calc R
C21 C 0.8844(7) 0.2927(5) 0.0863(4) 0.0364(13) Uani 1 1 d .
C22 C 0.7698(7) 0.2319(5) 0.0699(4) 0.0365(13) Uani 1 1 d .
C23 C 0.8106(8) 0.1583(5) -0.0221(5) 0.0510(16) Uani 1 1 d .
H23 H 0.9156 0.1419 -0.0750 0.061 Uiso 1 1 calc R
C24 C 0.6943(9) 0.1102(6) -0.0338(5) 0.0602(18) Uani 1 1 d .
H24 H 0.7194 0.0616 -0.0952 0.072 Uiso 1 1 calc R
C25 C 0.5401(9) 0.1344(6) 0.0459(5) 0.0581(18) Uani 1 1 d .
H25 H 0.4589 0.1035 0.0390 0.070 Uiso 1 1 calc R
C26 C 0.5089(7) 0.2060(5) 0.1366(5) 0.0438(14) Uani 1 1 d .
H26 H 0.4061 0.2209 0.1916 0.053 Uiso 1 1 calc R
N1 N 0.8196(5) 0.3656(4) 0.1776(3) 0.0346(10) Uani 1 1 d .
N2 N 0.6207(5) 0.2544(4) 0.1482(3) 0.0341(10) Uani 1 1 d .
O1 O 0.6756(4) 0.3246(3) 0.4123(3) 0.0288(8) Uani 1 1 d .
O2 O 0.8947(4) 0.1579(3) 0.3329(3) 0.0378(9) Uani 1 1 d .
O3 O 1.3597(4) 0.3396(3) 0.3652(3) 0.0352(9) Uani 1 1 d .
O4 O 1.3136(4) 0.4267(3) 0.5280(3) 0.0305(8) Uani 1 1 d .
O5 O 0.5093(4) 0.4614(3) 0.6665(3) 0.0317(8) Uani 1 1 d .
O6 O 0.4838(6) 0.4032(4) 0.8361(3) 0.0651(13) Uani 1 1 d .
O7 O 0.1863(5) 0.0752(3) 0.7988(3) 0.0489(11) Uani 1 1 d .
O8 O 0.3371(5) -0.0576(3) 0.6580(3) 0.0481(10) Uani 1 1 d .
H8 H 0.2573 -0.0837 0.6793 0.072 Uiso 1 1 calc R
O9 O 0.6204(12) 0.4900(9) 0.9578(7) 0.079(3) Uani 0.50 1 d P

loop_
_atom_site_aniso_label
_atom_site_aniso_U_11
_atom_site_aniso_U_22
_atom_site_aniso_U_33
_atom_site_aniso_U_23
_atom_site_aniso_U_13
_atom_site_aniso_U_12
Zn1 0.0232(3) 0.0355(4) 0.0330(4) -0.0092(3) -0.0028(3) -0.0140(3)
Zn2 0.0240(5) 0.0359(5) 0.0325(5) -0.0080(4) -0.0038(4) -0.0181(4)
C1 0.020(3) 0.032(3) 0.037(3) -0.003(2) 0.001(2) -0.019(2)
C2 0.014(3) 0.020(3) 0.040(3) -0.003(2) -0.004(2) -0.006(2)
C3 0.020(3) 0.025(3) 0.038(3) -0.001(2) -0.005(2) -0.010(2)
C4 0.017(3) 0.024(3) 0.035(3) 0.000(2) -0.007(2) -0.011(2)
C5 0.034(3) 0.055(4) 0.043(3) 0.006(3) -0.019(3) -0.028(3)
C6 0.034(3) 0.057(4) 0.031(3) 0.006(3) -0.008(2) -0.027(3)
C7 0.021(3) 0.028(3) 0.039(3) 0.001(2) -0.007(2) -0.011(2)
C8 0.027(3) 0.027(3) 0.038(3) 0.004(2) -0.005(2) -0.013(2)
C9 0.030(3) 0.026(3) 0.034(3) -0.002(2) -0.010(2) -0.014(2)
C10 0.021(3) 0.031(3) 0.032(3) -0.004(2) -0.001(2) -0.010(2)
C11 0.023(3) 0.024(3) 0.044(3) 0.003(2) -0.010(2) -0.011(2)
C12 0.029(3) 0.025(3) 0.062(4) -0.008(3) -0.003(3) -0.012(2)
C13 0.023(3) 0.031(3) 0.061(4) -0.006(3) 0.003(3) -0.009(2)
C14 0.016(3) 0.029(3) 0.037(3) -0.001(2) -0.007(2) -0.009(2)
C15 0.031(3) 0.036(3) 0.037(3) -0.004(3) -0.008(2) -0.017(3)
C16 0.031(3) 0.034(3) 0.033(3) -0.003(2) -0.005(3) -0.013(3)
C17 0.040(4) 0.051(4) 0.052(4) -0.002(3) -0.010(3) -0.018(3)
C18 0.043(4) 0.063(4) 0.053(4) 0.004(3) -0.013(3) -0.030(3)
C19 0.036(4) 0.084(5) 0.048(4) 0.002(3) 0.004(3) -0.031(4)
C20 0.034(3) 0.066(4) 0.039(4) -0.008(3) 0.004(3) -0.020(3)
C21 0.030(3) 0.041(3) 0.036(3) 0.006(3) -0.005(3) -0.015(3)
C22 0.037(3) 0.034(3) 0.035(3) 0.000(2) -0.009(3) -0.010(3)
C23 0.046(4) 0.059(4) 0.043(4) -0.016(3) -0.001(3) -0.018(3)
C24 0.063(5) 0.073(5) 0.047(4) -0.019(3) -0.009(4) -0.029(4)
C25 0.059(4) 0.057(4) 0.066(5) -0.019(3) -0.014(4) -0.027(4)
C26 0.040(4) 0.043(4) 0.045(4) -0.010(3) -0.006(3) -0.014(3)
N1 0.026(2) 0.041(3) 0.038(3) -0.001(2) -0.007(2) -0.015(2)
N2 0.030(3) 0.034(3) 0.039(3) -0.004(2) -0.010(2) -0.011(2)
O1 0.0179(19) 0.036(2) 0.035(2) -0.0042(16) -0.0065(15) -0.0126(16)
O2 0.028(2) 0.037(2) 0.048(2) -0.0138(18) -0.0055(17) -0.0131(17)
O3 0.027(2) 0.047(2) 0.038(2) -0.0112(17) -0.0047(17) -0.0215(18)
O4 0.0252(19) 0.037(2) 0.034(2) -0.0080(16) -0.0044(16) -0.0184(17)
O5 0.035(2) 0.027(2) 0.033(2) -0.0022(16) -0.0059(16) -0.0131(17)
O6 0.110(4) 0.049(3) 0.038(3) -0.008(2) -0.026(3) -0.024(3)
O7 0.034(2) 0.058(3) 0.050(3) -0.019(2) 0.0124(19) -0.027(2)
O8 0.038(2) 0.055(3) 0.058(3) -0.018(2) 0.000(2) -0.031(2)
O9 0.084(7) 0.120(8) 0.060(6) -0.001(6) -0.022(6) -0.064(7)

loop_
_atom_type_symbol
_atom_type_description
_atom_type_scat_dispersion_real
_atom_type_scat_dispersion_imag
_atom_type_scat_source
C C 0.0033 0.0016 'International Tables Vol C Tables 4.2.6.8 and 6.1.1.4'
H H 0.0000 0.0000 'International Tables Vol C Tables 4.2.6.8 and 6.1.1.4'
N N 0.0061 0.0033 'International Tables Vol C Tables 4.2.6.8 and 6.1.1.4'
O O 0.0106 0.0060 'International Tables Vol C Tables 4.2.6.8 and 6.1.1.4'
Zn Zn 0.2839 1.4301 'International Tables Vol C Tables 4.2.6.8 and 6.1.1.4'

loop_
_geom_angle_atom_site_label_1
_geom_angle_atom_site_label_2
_geom_angle_atom_site_label_3
_geom_angle
_geom_angle_site_symmetry_1
_geom_angle_site_symmetry_3
O3 Zn1 O5 90.35(13) 1_455 2_666
O3 Zn1 N2 95.23(15) 1_455 .
O5 Zn1 N2 141.06(15) 2_666 .
O3 Zn1 O1 93.81(13) 1_455 .
O5 Zn1 O1 84.54(13) 2_666 .
N2 Zn1 O1 133.20(15) . .
O3 Zn1 N1 173.09(15) 1_455 .
O5 Zn1 N1 95.61(15) 2_666 .
N2 Zn1 N1 77.93(16) . .
O1 Zn1 N1 90.23(14) . .
O4 Zn2 O4 180 1_455 2_766
O4 Zn2 O5 89.92(12) 1_455 .
O4 Zn2 O5 90.08(12) 2_766 .
O4 Zn2 O5 90.08(12) 1_455 2_666
O4 Zn2 O5 89.92(12) 2_766 2_666
O5 Zn2 O5 180 . 2_666
O4 Zn2 O1 87.24(12) 1_455 .
O4 Zn2 O1 92.76(12) 2_766 .
O5 Zn2 O1 102.49(12) . .
O5 Zn2 O1 77.51(12) 2_666 .
O4 Zn2 O1 92.76(12) 1_455 2_666
O4 Zn2 O1 87.23(12) 2_766 2_666
O5 Zn2 O1 77.51(12) . 2_666
O5 Zn2 O1 102.49(12) 2_666 2_666
O1 Zn2 O1 180 . 2_666
O4 Zn2 Zn1 103.95(9) 1_455 2_666
O4 Zn2 Zn1 76.05(9) 2_766 2_666
O5 Zn2 Zn1 39.70(8) . 2_666
O5 Zn2 Zn1 140.30(8) 2_666 2_666
O1 Zn2 Zn1 138.99(8) . 2_666
O1 Zn2 Zn1 41.01(8) 2_666 2_666
O2 C1 O1 123.8(5) . .
O2 C1 C2 120.9(5) . .
O1 C1 C2 115.3(4) . .
C3 C2 C7 120.4(4) . .
C3 C2 C1 119.3(4) . .
C7 C2 C1 120.3(4) . .
C2 C3 C4 120.7(5) . .
C2 C3 H3 119.7 . .
C4 C3 H3 119.7 . .
C5 C4 C3 118.4(4) . .
C5 C4 C14 122.4(4) . .
C3 C4 C14 119.2(4) . .
C4 C5 C6 121.5(5) . .
C4 C5 H5 119.3 . .
C6 C5 H5 119.3 . .
C7 C6 C5 119.8(5) . .
C7 C6 H6 120.1 . .
C5 C6 H6 120.1 . .
C6 C7 C2 119.0(4) . .
C6 C7 C8 121.5(4) . .
C2 C7 C8 119.5(4) . .
C13 C8 C9 118.0(4) . .
C13 C8 C7 120.5(4) . .
C9 C8 C7 121.5(4) . .
C10 C9 C8 120.1(4) . .
C10 C9 C15 118.3(5) . .
C8 C9 C15 121.5(4) . .
C9 C10 C11 121.5(5) . .
C9 C10 H10 119.3 . .
C11 C10 H10 119.3 . .
C12 C11 C10 118.7(4) . .
C12 C11 C16 121.8(4) . .
C10 C11 C16 119.5(4) . .
C13 C12 C11 119.7(5) . .
C13 C12 H12 120.1 . .
C11 C12 H12 120.1 . .
C12 C13 C8 121.8(5) . .
C12 C13 H13 119.1 . .
C8 C13 H13 119.1 . .
O3 C14 O4 126.6(4) . .
O3 C14 C4 115.8(4) . .
O4 C14 C4 117.5(4) . .
O6 C15 O5 123.0(5) . .
O6 C15 C9 121.1(5) . .
O5 C15 C9 115.8(4) . .
O7 C16 O8 124.1(5) . .
O7 C16 C11 123.5(5) . .
O8 C16 C11 112.5(4) . .
N1 C17 C18 122.9(6) . .
N1 C17 H17 118.6 . .
C18 C17 H17 118.6 . .
C19 C18 C17 117.9(5) . .
C19 C18 H18 121.0 . .
C17 C18 H18 121.0 . .
C20 C19 C18 120.2(6) . .
C20 C19 H19 119.9 . .
C18 C19 H19 119.9 . .
C19 C20 C21 119.3(6) . .
C19 C20 H20 120.4 . .
C21 C20 H20 120.4 . .
N1 C21 C20 120.9(5) . .
N1 C21 C22 114.3(4) . .
C20 C21 C22 124.8(5) . .
N2 C22 C23 121.2(5) . .
N2 C22 C21 116.0(5) . .
C23 C22 C21 122.8(5) . .
C24 C23 C22 119.3(6) . .
C24 C23 H23 120.4 . .
C22 C23 H23 120.4 . .
C23 C24 C25 119.6(6) . .
C23 C24 H24 120.2 . .
C25 C24 H24 120.2 . .
C24 C25 C26 118.3(6) . .
C24 C25 H25 120.9 . .
C26 C25 H25 120.9 . .
N2 C26 C25 122.6(6) . .
N2 C26 H26 118.7 . .
C25 C26 H26 118.7 . .
C17 N1 C21 118.8(5) . .
C17 N1 Zn1 126.4(4) . .
C21 N1 Zn1 114.6(3) . .
C26 N2 C22 119.0(5) . .
C26 N2 Zn1 124.2(4) . .
C22 N2 Zn1 116.8(3) . .
C1 O1 Zn1 119.3(3) . .
C1 O1 Zn2 141.4(3) . .
Zn1 O1 Zn2 94.48(13) . .
C14 O3 Zn1 127.3(3) . 1_655
C14 O4 Zn2 130.5(3) . 1_655
C15 O5 Zn1 116.3(3) . 2_666
C15 O5 Zn2 144.9(3) . .
Zn1 O5 Zn2 96.62(13) 2_666 .
C16 O8 H8 109.5 . .

loop_
_geom_bond_atom_site_label_1
_geom_bond_atom_site_label_2
_geom_bond_distance
_geom_bond_site_symmetry_2
Zn1 O3 2.004(3) 1_455
Zn1 O5 2.008(3) 2_666
Zn1 N2 2.046(4) .
Zn1 O1 2.055(3) .
Zn1 N1 2.125(4) .
Zn2 O4 2.019(3) 1_455
Zn2 O4 2.019(3) 2_766
Zn2 O5 2.171(3) .
Zn2 O5 2.171(3) 2_666
Zn2 O1 2.196(3) .
Zn2 O1 2.196(3) 2_666
Zn2 Zn1 3.1226(7) 2_666
C1 O2 1.225(6) .
C1 O1 1.293(6) .
C1 C2 1.499(6) .
C2 C3 1.384(6) .
C2 C7 1.396(7) .
C3 C4 1.395(6) .
C3 H3 0.9300 .
C4 C5 1.378(7) .
C4 C14 1.500(6) .
C5 C6 1.392(6) .
C5 H5 0.9300 .
C6 C7 1.388(7) .
C6 H6 0.9300 .
C7 C8 1.505(6) .
C8 C13 1.383(6) .
C8 C9 1.397(7) .
C9 C10 1.364(6) .
C9 C15 1.494(6) .
C10 C11 1.386(6) .
C10 H10 0.9300 .
C11 C12 1.384(7) .
C11 C16 1.491(6) .
C12 C13 1.374(6) .
C12 H12 0.9300 .
C13 H13 0.9300 .
C14 O3 1.261(6) .
C14 O4 1.265(5) .
C15 O6 1.207(6) .
C15 O5 1.290(6) .
C16 O7 1.197(6) .
C16 O8 1.313(6) .
C17 N1 1.338(6) .
C17 C18 1.376(8) .
C17 H17 0.9300 .
C18 C19 1.371(8) .
C18 H18 0.9300 .
C19 C20 1.370(8) .
C19 H19 0.9300 .
C20 C21 1.383(7) .
C20 H20 0.9300 .
C21 N1 1.349(6) .
C21 C22 1.481(7) .
C22 N2 1.339(7) .
C22 C23 1.392(7) .
C23 C24 1.370(8) .
C23 H23 0.9300 .
C24 C25 1.377(8) .
C24 H24 0.9300 .
C25 C26 1.384(8) .
C25 H25 0.9300 .
C26 N2 1.335(6) .
C26 H26 0.9300 .
O3 Zn1 2.004(3) 1_655
O4 Zn2 2.019(3) 1_655
O5 Zn1 2.008(3) 2_666
O8 H8 0.8200 .

loop_
_geom_hbond_atom_site_label_D
_geom_hbond_atom_site_label_H
_geom_hbond_atom_site_label_A
_geom_hbond_distance_DH
_geom_hbond_distance_HA
_geom_hbond_distance_DA
_geom_hbond_angle_DHA
_geom_hbond_site_symmetry_A
O8 H8 O2 0.82 1.87 2.640(4) 156.6 2_656
